data_4321406
loop_
_publ_author_name
'Praveen Kommana'
'K. C. Kumara Swamy'

_publ_section_title
;
 Synthesis and Structural Characterization of a New Class of Macrocycles
 Based on a Cyclodiphosphazane Skeleton
;
_journal_name_full 'Inorganic Chemistry'
_journal_page_first 4384
_journal_page_last 4385
_journal_paper_doi 10.1021/ic000359o
_journal_volume 39
_journal_year 2000
_chemical_formula_sum 'C29.5 H40 Cl4 N2 O4 P2'
_chemical_formula_weight 690.38
_chemical_name_systematic
; 
 ? 
;
_space_group_IT_number 15
_symmetry_cell_setting monoclinic
_symmetry_space_group_name_Hall '-C 2yc'
_symmetry_space_group_name_H-M 'C 1 2/c 1'
_atom_sites_solution_hydrogens geom
_atom_sites_solution_primary direct
_atom_sites_solution_secondary difmap
_audit_creation_method SHELXL-97
_cell_angle_alpha 90.00
_cell_angle_beta 111.49(2)
_cell_angle_gamma 90.00
_cell_formula_units_Z 8
_cell_length_a 20.254(6)
_cell_length_b 20.386(3)
_cell_length_c 18.146(4)
_cell_measurement_temperature 293(2)
_cell_volume 6972(3)
_computing_structure_refinement 'SHELXL-97 (Sheldrick, 1997)'
_computing_structure_solution 'SHELXS-97 (Sheldrick, 1990)'
_diffrn_ambient_temperature 293(2)
_diffrn_measured_fraction_theta_full 0.485
_diffrn_measured_fraction_theta_max 0.485
_diffrn_radiation_monochromator graphite
_diffrn_radiation_source 'fine-focus sealed tube'
_diffrn_radiation_type MoK\a
_diffrn_radiation_wavelength 0.71073
_diffrn_reflns_av_R_equivalents 0.0191
_diffrn_reflns_av_sigmaI/netI 0.0561
_diffrn_reflns_limit_h_max 24
_diffrn_reflns_limit_h_min 0
_diffrn_reflns_limit_k_max 25
_diffrn_reflns_limit_k_min 0
_diffrn_reflns_limit_l_max 20
_diffrn_reflns_limit_l_min -22
_diffrn_reflns_number 7033
_diffrn_reflns_theta_full 25.99
_diffrn_reflns_theta_max 25.99
_diffrn_reflns_theta_min 1.47
_exptl_absorpt_coefficient_mu 0.467
_exptl_crystal_density_diffrn 1.316
_exptl_crystal_density_method 'not measured'
_exptl_crystal_F_000 2888
_exptl_crystal_size_max 0.40
_exptl_crystal_size_mid 0.30
_exptl_crystal_size_min 0.20
_refine_diff_density_max 0.352
_refine_diff_density_min -0.260
_refine_diff_density_rms 0.053
_refine_ls_extinction_method none
_refine_ls_goodness_of_fit_ref 1.002
_refine_ls_hydrogen_treatment mixed
_refine_ls_matrix_type full
_refine_ls_number_parameters 384
_refine_ls_number_reflns 6842
_refine_ls_number_restraints 13
_refine_ls_restrained_S_all 1.010
_refine_ls_R_factor_all 0.1048
_refine_ls_R_factor_gt 0.0490
_refine_ls_shift/su_max 0.000
_refine_ls_shift/su_mean 0.000
_refine_ls_structure_factor_coef Fsqd
_refine_ls_weighting_details 'w=1/[\s^2^(Fo^2^)+(0.0698P)^2^+4.6037P] where P=(Fo^2^+2Fc^2^)/3'
_refine_ls_weighting_scheme calc
_refine_ls_wR_factor_gt 0.1276
_refine_ls_wR_factor_ref 0.1651
_reflns_number_gt 3304
_reflns_number_total 6842
_reflns_threshold_expression >2sigma(I)
_cod_data_source_file ic000359o_2.cif
_cod_data_source_block Compound5
_cod_depositor_comments
;
The following automatic conversions were performed:

'_symmetry_cell_setting' value 'Monoclinic' changed to 'monoclinic'
according to the built-in table from CIF Core dictionary named
'cif_core.dic' version 2.4.1 from 2010-06-29.

Automatic conversion script
Id: cif_fix_values 1646 2011-03-28 12:23:43Z adriana 

The following automatic conversions were performed:

'_refine_ls_weighting_scheme' value 'calc
w=1/[\s^2^(Fo^2^)+(0.0698P)^2^+4.6037P] where P=(Fo^2^+2Fc^2^)/3' was
changed to 'calc'. New tag '_refine_ls_weighting_details' was
created. The value of the new tag was set to
'w=1/[\s^2^(Fo^2^)+(0.0698P)^2^+4.6037P] where P=(Fo^2^+2Fc^2^)/3'.

Automatic conversion script
Id: cif_fix_values 3143 2015-03-26 13:38:13Z robertas 
;
_cod_original_cell_volume 6971(3)
_cod_original_formula_sum 'C29.50 H40 Cl4 N2 O4 P2'
_cod_database_code 4321406

loop_
_symmetry_equiv_pos_as_xyz
'x, y, z'
'-x, y, -z+1/2'
'x+1/2, y+1/2, z'
'-x+1/2, y+1/2, -z+1/2'
'-x, -y, -z'
'x, -y, z-1/2'
'-x+1/2, -y+1/2, -z'
'x+1/2, -y+1/2, z-1/2'

loop_
_atom_site_label
_atom_site_type_symbol
_atom_site_fract_x
_atom_site_fract_y
_atom_site_fract_z
_atom_site_U_iso_or_equiv
_atom_site_adp_type
_atom_site_occupancy
_atom_site_calc_flag
_atom_site_refinement_flags
_atom_site_disorder_assembly
_atom_site_disorder_group
P1 P -0.00456(5) 0.24016(4) 0.05786(5) 0.0472(2) Uani 1 d . . .
P2 P -0.13694(5) 0.22042(5) 0.03250(6) 0.0549(3) Uani 1 d . . .
Cl1 Cl 0.12275(7) 0.09808(5) -0.04692(8) 0.0868(4) Uani 1 d . . .
Cl2 Cl 0.21668(6) 0.17980(7) -0.11870(7) 0.0901(4) Uani 1 d . . .
Cl3 Cl 0.20958(7) 0.33245(7) -0.11824(8) 0.0973(4) Uani 1 d . . .
Cl4 Cl 0.11295(7) 0.40342(6) -0.04075(8) 0.0896(4) Uani 1 d . . .
O1 O 0.04660(12) 0.24532(11) 0.14772(13) 0.0509(6) Uani 1 d . . .
O2 O -0.15919(12) 0.23629(12) 0.10730(14) 0.0538(6) Uani 1 d . . .
O3 O 0.03319(12) 0.18750(11) 0.01423(14) 0.0551(6) Uani 1 d . . .
O4 O 0.03496(12) 0.30358(11) 0.02398(13) 0.0531(6) Uani 1 d . . .
N1 N -0.08030(15) 0.28250(15) 0.02931(16) 0.0517(7) Uani 1 d . . .
N2 N -0.05854(15) 0.17942(14) 0.06810(17) 0.0504(7) Uani 1 d . . .
C1 C -0.1034(2) 0.3491(2) -0.0049(3) 0.0665(11) Uani 1 d . . .
C2 C -0.0570(2) 0.4023(2) 0.0477(3) 0.0865(14) Uani 1 d . . .
H2A H -0.0559 0.3972 0.1007 0.130 Uiso 1 calc R . .
H2B H -0.0760 0.4446 0.0278 0.130 Uiso 1 calc R . .
H2C H -0.0097 0.3987 0.0478 0.130 Uiso 1 calc R . .
C3 C -0.1048(3) 0.3532(2) -0.0898(3) 0.0927(15) Uani 1 d . . .
H3A H -0.0571 0.3528 -0.0889 0.139 Uiso 1 calc R . .
H3B H -0.1280 0.3930 -0.1141 0.139 Uiso 1 calc R . .
H3C H -0.1303 0.3162 -0.1196 0.139 Uiso 1 calc R . .
C4 C -0.1799(2) 0.3595(2) -0.0080(3) 0.0891(15) Uani 1 d . . .
H4A H -0.2098 0.3253 -0.0390 0.134 Uiso 1 calc R . .
H4B H -0.1971 0.4013 -0.0317 0.134 Uiso 1 calc R . .
H4C H -0.1802 0.3584 0.0448 0.134 Uiso 1 calc R . .
C5 C -0.0537(2) 0.10668(18) 0.0740(2) 0.0589(10) Uani 1 d . . .
C6 C -0.0708(3) 0.0755(2) -0.0076(3) 0.0857(14) Uani 1 d . . .
H6A H -0.1181 0.0872 -0.0413 0.129 Uiso 1 calc R . .
H6B H -0.0672 0.0287 -0.0022 0.129 Uiso 1 calc R . .
H6C H -0.0378 0.0911 -0.0304 0.129 Uiso 1 calc R . .
C7 C 0.0189(2) 0.0861(2) 0.1296(3) 0.0817(13) Uani 1 d . . .
H7A H 0.0539 0.1002 0.1089 0.123 Uiso 1 calc R . .
H7B H 0.0205 0.0393 0.1349 0.123 Uiso 1 calc R . .
H7C H 0.0285 0.1058 0.1806 0.123 Uiso 1 calc R . .
C8 C -0.1092(2) 0.0831(2) 0.1074(3) 0.0841(14) Uani 1 d . . .
H8A H -0.1003 0.1034 0.1579 0.126 Uiso 1 calc R . .
H8B H -0.1060 0.0363 0.1138 0.126 Uiso 1 calc R . .
H8C H -0.1558 0.0948 0.0715 0.126 Uiso 1 calc R . .
C9 C 0.1066(2) 0.2883(2) 0.1823(2) 0.0618(10) Uani 1 d . . .
H9A H 0.0901 0.3319 0.1886 0.074 Uiso 1 calc R . .
H9B H 0.1330 0.2916 0.1473 0.074 Uiso 1 calc R . .
C10 C 0.15468(19) 0.26221(19) 0.2624(2) 0.0539(9) Uani 1 d . . .
C11 C -0.11238(19) 0.25688(18) 0.1841(2) 0.0519(9) Uani 1 d . . .
H11A H -0.0916 0.2990 0.1805 0.062 Uiso 1 calc R . .
H11B H -0.0743 0.2253 0.2057 0.062 Uiso 1 calc R . .
C12 C 0.2147(2) 0.3121(3) 0.2965(2) 0.0885(15) Uani 1 d . . .
H12A H 0.2400 0.3166 0.2612 0.133 Uiso 1 calc R . .
H12B H 0.2466 0.2971 0.3472 0.133 Uiso 1 calc R . .
H12C H 0.1951 0.3537 0.3025 0.133 Uiso 1 calc R . .
C13 C 0.1844(2) 0.1953(2) 0.2532(3) 0.0795(13) Uani 1 d . . .
H13A H 0.1460 0.1651 0.2301 0.119 Uiso 1 calc R . .
H13B H 0.2146 0.1795 0.3043 0.119 Uiso 1 calc R . .
H13C H 0.2113 0.1993 0.2195 0.119 Uiso 1 calc R . .
C14 C 0.07940(18) 0.21528(19) -0.0156(2) 0.0515(9) Uani 1 d . . .
C15 C 0.1217(2) 0.18189(19) -0.0469(2) 0.0593(10) Uani 1 d . . .
C16 C 0.1628(2) 0.2199(2) -0.0783(2) 0.0644(11) Uani 1 d . . .
C17 C 0.1602(2) 0.2867(2) -0.0776(2) 0.0639(11) Uani 1 d . . .
C18 C 0.1179(2) 0.3195(2) -0.0431(2) 0.0593(10) Uani 1 d . . .
C19 C 0.07858(18) 0.28202(18) -0.01125(19) 0.0483(8) Uani 1 d . . .
C20 C 0.1574(8) 0.5072(4) 0.7420(9) 0.178(4) Uani 1 d . . .
C21 C 0.2159(9) 0.4937(5) 0.8108(8) 0.211(7) Uani 1 d . . .
H21 H 0.2096 0.4855 0.8582 0.254 Uiso 1 calc R . .
C22 C 0.2842(11) 0.4927(7) 0.8077(11) 0.279(13) Uani 1 d . . .
H22 H 0.3257 0.4829 0.8500 0.335 Uiso 1 calc R . .
C23 C 0.2804(11) 0.5073(6) 0.7381(10) 0.258(10) Uani 1 d . . .
H23 H 0.3257 0.5071 0.7363 0.310 Uiso 1 calc R . .
C24 C 0.2344(11) 0.5224(5) 0.6686(8) 0.225(7) Uani 1 d . . .
H24 H 0.2440 0.5311 0.6232 0.270 Uiso 1 calc R . .
C25 C 0.1675(7) 0.5230(3) 0.6750(6) 0.163(4) Uani 1 d . . .
H25 H 0.1283 0.5350 0.6309 0.196 Uiso 1 calc R . .
C26 C 0.0938(7) 0.5080(5) 0.7473(9) 0.274(7) Uani 1 d . . .
H26A H 0.0874 0.5488 0.7702 0.411 Uiso 1 calc R . .
H26B H 0.0902 0.4723 0.7801 0.411 Uiso 1 calc R . .
H26C H 0.0580 0.5035 0.6954 0.411 Uiso 1 calc R . .
C28 C 0.0473(7) 0.1886(8) 0.7219(6) 0.280(14) Uani 1 d D . .
C27 C 0.0273(8) 0.2464(8) 0.7330(10) 0.56(4) Uani 1 d D . .
C29 C 0.0275(8) 0.1293(9) 0.7353(11) 0.47(3) Uani 1 d D . .
C30 C 0.0000 0.3002(11) 0.7500 0.49(3) Uani 1 d SD . .

loop_
_atom_site_aniso_label
_atom_site_aniso_U_11
_atom_site_aniso_U_22
_atom_site_aniso_U_33
_atom_site_aniso_U_23
_atom_site_aniso_U_13
_atom_site_aniso_U_12
P1 0.0502(5) 0.0543(6) 0.0467(5) 0.0021(4) 0.0293(4) 0.0011(4)
P2 0.0499(6) 0.0725(7) 0.0489(5) -0.0026(5) 0.0258(5) -0.0030(5)
Cl1 0.1011(9) 0.0659(7) 0.1192(10) -0.0138(6) 0.0710(8) 0.0016(6)
Cl2 0.0839(8) 0.1155(10) 0.0997(9) -0.0166(7) 0.0676(7) 0.0015(7)
Cl3 0.1079(10) 0.1102(10) 0.1104(10) 0.0047(8) 0.0833(9) -0.0190(8)
Cl4 0.1193(10) 0.0662(7) 0.1138(10) 0.0120(6) 0.0788(9) -0.0052(7)
O1 0.0509(14) 0.0579(15) 0.0494(13) 0.0012(11) 0.0249(11) -0.0091(11)
O2 0.0454(14) 0.0746(17) 0.0485(13) -0.0022(12) 0.0256(11) -0.0014(12)
O3 0.0639(16) 0.0514(14) 0.0670(16) -0.0004(12) 0.0439(13) 0.0004(12)
O4 0.0601(15) 0.0549(15) 0.0587(15) 0.0057(11) 0.0387(13) 0.0030(12)
N1 0.0507(18) 0.0576(18) 0.0536(18) 0.0062(14) 0.0272(15) 0.0067(14)
N2 0.0538(17) 0.0495(17) 0.0594(18) -0.0025(14) 0.0342(15) -0.0060(14)
C1 0.063(3) 0.066(3) 0.080(3) 0.015(2) 0.037(2) 0.012(2)
C2 0.085(3) 0.056(3) 0.127(4) 0.000(3) 0.049(3) 0.011(2)
C3 0.097(4) 0.108(4) 0.080(3) 0.038(3) 0.041(3) 0.020(3)
C4 0.070(3) 0.093(3) 0.113(4) 0.032(3) 0.044(3) 0.025(3)
C5 0.061(2) 0.057(2) 0.071(3) -0.0032(19) 0.039(2) -0.0059(19)
C6 0.107(4) 0.068(3) 0.096(4) -0.025(3) 0.054(3) -0.022(3)
C7 0.090(3) 0.059(3) 0.104(4) 0.015(2) 0.044(3) 0.008(2)
C8 0.101(3) 0.063(3) 0.119(4) -0.001(3) 0.076(3) -0.018(2)
C9 0.068(3) 0.074(3) 0.051(2) 0.0013(19) 0.0297(19) -0.022(2)
C10 0.048(2) 0.075(3) 0.0454(19) -0.0007(17) 0.0244(17) -0.0111(18)
C11 0.050(2) 0.063(2) 0.048(2) -0.0027(17) 0.0252(17) -0.0016(17)
C12 0.074(3) 0.128(4) 0.064(3) -0.001(3) 0.026(2) -0.040(3)
C13 0.067(3) 0.110(4) 0.074(3) -0.006(3) 0.040(2) 0.019(3)
C14 0.051(2) 0.063(2) 0.051(2) -0.0018(17) 0.0313(17) -0.0058(18)
C15 0.064(2) 0.066(2) 0.059(2) -0.0059(19) 0.035(2) 0.0024(19)
C16 0.060(2) 0.087(3) 0.062(2) -0.003(2) 0.041(2) 0.001(2)
C17 0.066(3) 0.081(3) 0.062(2) 0.004(2) 0.044(2) -0.009(2)
C18 0.067(2) 0.067(2) 0.055(2) -0.0026(18) 0.035(2) -0.006(2)
C19 0.049(2) 0.060(2) 0.0449(18) 0.0036(16) 0.0277(16) -0.0024(17)
C20 0.238(13) 0.084(5) 0.256(13) -0.030(7) 0.142(13) -0.031(7)
C21 0.250(15) 0.116(7) 0.179(11) 0.054(6) -0.027(12) 0.006(9)
C22 0.259(17) 0.134(9) 0.28(2) -0.015(11) -0.097(18) 0.033(11)
C23 0.37(2) 0.130(9) 0.203(15) 0.015(11) 0.014(18) 0.001(10)
C24 0.43(2) 0.102(7) 0.212(12) -0.028(7) 0.205(16) -0.061(11)
C25 0.304(14) 0.079(4) 0.147(7) -0.017(4) 0.130(9) -0.037(6)
C26 0.285(15) 0.161(9) 0.47(2) 0.005(11) 0.253(17) 0.009(10)
C28 0.168(11) 0.53(4) 0.093(8) -0.052(16) -0.012(7) 0.05(2)
C27 0.50(6) 0.49(4) 0.32(4) 0.25(3) -0.29(4) -0.28(4)
C29 0.35(4) 0.45(3) 0.31(3) -0.02(2) -0.23(3) -0.07(2)
C30 0.49(5) 0.61(7) 0.16(2) 0.000 -0.14(3) 0.000

loop_
_atom_type_symbol
_atom_type_description
_atom_type_scat_dispersion_real
_atom_type_scat_dispersion_imag
_atom_type_scat_source
C C 0.0033 0.0016 'International Tables Vol C Tables 4.2.6.8 and 6.1.1.4'
H H 0.0000 0.0000 'International Tables Vol C Tables 4.2.6.8 and 6.1.1.4'
O O 0.0106 0.0060 'International Tables Vol C Tables 4.2.6.8 and 6.1.1.4'
P P 0.1023 0.0942 'International Tables Vol C Tables 4.2.6.8 and 6.1.1.4'
Cl Cl 0.1484 0.1585 'International Tables Vol C Tables 4.2.6.8 and 6.1.1.4'
N N 0.0061 0.0033 'International Tables Vol C Tables 4.2.6.8 and 6.1.1.4'

loop_
_geom_angle_atom_site_label_1
_geom_angle_atom_site_label_2
_geom_angle_atom_site_label_3
_geom_angle
_geom_angle_site_symmetry_1
_geom_angle_site_symmetry_3
_geom_angle_publ_flag
O1 P1 N1 117.77(14) . . ?
O1 P1 O3 106.82(13) . . ?
N1 P1 O3 135.36(14) . . ?
O1 P1 N2 98.04(13) . . ?
N1 P1 N2 81.74(14) . . ?
O3 P1 N2 90.46(13) . . ?
O1 P1 O4 95.85(12) . . ?
N1 P1 O4 89.75(13) . . ?
O3 P1 O4 87.74(11) . . ?
N2 P1 O4 165.92(14) . . ?
O1 P1 P2 116.07(9) . . ?
N1 P1 P2 41.26(11) . . ?
O3 P1 P2 116.11(10) . . ?
N2 P1 P2 40.62(10) . . ?
O4 P1 P2 129.26(9) . . ?
O2 P2 N2 106.81(14) . . ?
O2 P2 N1 106.01(14) . . ?
N2 P2 N1 80.39(14) . . ?
O2 P2 P1 114.28(10) . . ?
N2 P2 P1 40.84(10) . . ?
N1 P2 P1 39.69(10) . . ?
C9 O1 P1 128.1(2) . . ?
C11 O2 P2 126.1(2) . . ?
C14 O3 P1 114.8(2) . . ?
C19 O4 P1 113.1(2) . . ?
C1 N1 P1 135.3(2) . . ?
C1 N1 P2 124.8(2) . . ?
P1 N1 P2 99.05(16) . . ?
C5 N2 P2 123.1(2) . . ?
C5 N2 P1 134.7(2) . . ?
P2 N2 P1 98.54(16) . . ?
N1 C1 C2 111.1(3) . . ?
N1 C1 C3 110.7(3) . . ?
C2 C1 C3 111.9(4) . . ?
N1 C1 C4 107.3(3) . . ?
C2 C1 C4 107.9(4) . . ?
C3 C1 C4 107.8(4) . . ?
N2 C5 C7 110.3(3) . . ?
N2 C5 C6 111.1(3) . . ?
C7 C5 C6 110.7(4) . . ?
N2 C5 C8 107.6(3) . . ?
C7 C5 C8 108.8(4) . . ?
C6 C5 C8 108.3(3) . . ?
O1 C9 C10 110.2(3) . . ?
C11 C10 C9 108.9(3) 2 . ?
C11 C10 C13 110.1(3) 2 . ?
C9 C10 C13 110.4(3) . . ?
C11 C10 C12 109.9(3) 2 . ?
C9 C10 C12 106.8(3) . . ?
C13 C10 C12 110.6(3) . . ?
O2 C11 C10 108.4(3) . 2 ?
C19 C14 O3 111.5(3) . . ?
C19 C14 C15 122.9(3) . . ?
O3 C14 C15 125.6(3) . . ?
C14 C15 C16 116.7(4) . . ?
C14 C15 Cl1 120.5(3) . . ?
C16 C15 Cl1 122.8(3) . . ?
C17 C16 C15 121.1(3) . . ?
C17 C16 Cl2 120.6(3) . . ?
C15 C16 Cl2 118.3(3) . . ?
C16 C17 C18 120.8(3) . . ?
C16 C17 Cl3 120.5(3) . . ?
C18 C17 Cl3 118.8(3) . . ?
C19 C18 C17 117.8(4) . . ?
C19 C18 Cl4 119.8(3) . . ?
C17 C18 Cl4 122.4(3) . . ?
O4 C19 C14 112.3(3) . . ?
O4 C19 C18 127.1(3) . . ?
C14 C19 C18 120.6(3) . . ?
C26 C20 C25 122.4(16) . . ?
C26 C20 C21 117.7(15) . . ?
C25 C20 C21 119.7(12) . . ?
C20 C21 C22 119.5(15) . . ?
C23 C22 C21 109.5(16) . . ?
C22 C23 C24 141(3) . . ?
C23 C24 C25 106.9(14) . . ?
C20 C25 C24 123.0(13) . . ?
C27 C28 C29 132.4(16) . . ?
C28 C27 C30 170.0(13) . . ?
C28 C27 C27 113.5(9) . 2_556 ?
C30 C27 C27 56.5(7) . 2_556 ?
C28 C29 C29 114.0(9) . 2_556 ?
C27 C30 C27 66.9(14) 2_556 . ?

loop_
_geom_bond_atom_site_label_1
_geom_bond_atom_site_label_2
_geom_bond_distance
_geom_bond_site_symmetry_2
_geom_bond_publ_flag
P1 O1 1.583(3) . ?
P1 N1 1.669(3) . ?
P1 O3 1.676(2) . ?
P1 N2 1.706(3) . ?
P1 O4 1.747(2) . ?
P1 P2 2.5804(15) . ?
P2 O2 1.612(2) . ?
P2 N2 1.699(3) . ?
P2 N1 1.723(3) . ?
Cl1 C15 1.709(4) . ?
Cl2 C16 1.726(4) . ?
Cl3 C17 1.718(4) . ?
Cl4 C18 1.716(4) . ?
O1 C9 1.443(4) . ?
O2 C11 1.432(4) . ?
O3 C14 1.364(4) . ?
O4 C19 1.340(4) . ?
N1 C1 1.495(5) . ?
N2 C5 1.487(5) . ?
C1 C2 1.521(6) . ?
C1 C3 1.533(6) . ?
C1 C4 1.543(5) . ?
C5 C7 1.506(6) . ?
C5 C6 1.529(5) . ?
C5 C8 1.536(5) . ?
C9 C10 1.520(5) . ?
C10 C11 1.515(4) 2 ?
C10 C13 1.524(5) . ?
C10 C12 1.530(5) . ?
C11 C10 1.515(4) 2 ?
C14 C19 1.363(5) . ?
C14 C15 1.369(5) . ?
C15 C16 1.403(5) . ?
C16 C17 1.365(6) . ?
C17 C18 1.403(5) . ?
C18 C19 1.373(5) . ?
C20 C26 1.327(11) . ?
C20 C25 1.342(12) . ?
C20 C21 1.397(15) . ?
C21 C22 1.40(2) . ?
C22 C23 1.27(3) . ?
C23 C24 1.301(18) . ?
C24 C25 1.402(16) . ?
C28 C27 1.285(15) . ?
C28 C29 1.324(16) . ?
C27 C30 1.315(18) . ?
C27 C27 1.451(19) 2_556 ?
C29 C29 1.40(2) 2_556 ?
C30 C27 1.315(18) 2_556 ?
